data_7155004
loop_
_publ_author_name
'Anitha, Mandala'
'Gangadhararao, G.'
'Kumara Swamy, K. C.'

_publ_section_title
;
 Base catalysed intermolecular cyclisation of N-protected o-amino
 benzaldehyde/acetophenone with phosphorus/sulphur based allenes: facile
 synthesis of substituted quinolines.
;
_journal_issue 14
_journal_name_full 'Organic &amp; biomolecular chemistry'
_journal_page_first 3591
_journal_page_last 3602
_journal_paper_doi 10.1039/c6ob00259e
_journal_volume 14
_journal_year 2016
_chemical_formula_sum 'C28 H26 N O4 P'
_chemical_formula_weight 471.47
_chemical_name_systematic
; 
 ? 
;
_space_group_IT_number 14
_symmetry_cell_setting monoclinic
_symmetry_space_group_name_Hall '-P 2yn'
_symmetry_space_group_name_H-M 'P 1 21/n 1'
_atom_sites_solution_hydrogens geom
_atom_sites_solution_primary direct
_atom_sites_solution_secondary difmap
_audit_creation_method SHELXL-97
_audit_update_record
;
2016-01-16 deposited with the CCDC.
2016-03-03 downloaded from the CCDC.
;
_cell_angle_alpha 90.00
_cell_angle_beta 92.60(3)
_cell_angle_gamma 90.00
_cell_formula_units_Z 4
_cell_length_a 12.282(3)
_cell_length_b 8.9370(18)
_cell_length_c 22.179(4)
_cell_measurement_reflns_used 2412
_cell_measurement_temperature 293(2)
_cell_measurement_theta_max 28.20
_cell_measurement_theta_min 1.00
_cell_volume 2432.0(9)
_computing_cell_refinement 'Bruker SMART'
_computing_data_collection 'Bruker SMART'
_computing_data_reduction 'Bruker SAINT'
_computing_molecular_graphics 'Bruker SHELXTL'
_computing_publication_material 'Bruker SHELXTL'
_computing_structure_refinement 'SHELXL-97 (Sheldrick, 1997)'
_computing_structure_solution 'SHELXS-97 (Sheldrick, 1990)'
_diffrn_ambient_temperature 293(2)
_diffrn_measured_fraction_theta_full 1.000
_diffrn_measured_fraction_theta_max 1.000
_diffrn_measurement_device_type 'CCD area detector'
_diffrn_measurement_method 'phi and omega scans'
_diffrn_radiation_monochromator graphite
_diffrn_radiation_source 'fine-focus sealed tube'
_diffrn_radiation_type MoK\a
_diffrn_radiation_wavelength 0.71073
_diffrn_reflns_av_R_equivalents 0.0433
_diffrn_reflns_av_sigmaI/netI 0.0319
_diffrn_reflns_limit_h_max 14
_diffrn_reflns_limit_h_min -14
_diffrn_reflns_limit_k_max 10
_diffrn_reflns_limit_k_min -10
_diffrn_reflns_limit_l_max 26
_diffrn_reflns_limit_l_min -26
_diffrn_reflns_number 22573
_diffrn_reflns_theta_full 25.00
_diffrn_reflns_theta_max 25.00
_diffrn_reflns_theta_min 1.86
_diffrn_standards_decay_% none
_diffrn_standards_interval_count 'not applicable'
_diffrn_standards_interval_time 'not applicable'
_diffrn_standards_number 'not applicable'
_exptl_absorpt_coefficient_mu 0.148
_exptl_absorpt_correction_T_max 1.0000
_exptl_absorpt_correction_T_min 0.956
_exptl_absorpt_correction_type multi-scan
_exptl_absorpt_process_details 'SADABS, Sheldrick (1996)'
_exptl_crystal_colour colourless
_exptl_crystal_density_diffrn 1.288
_exptl_crystal_density_method 'not measured'
_exptl_crystal_description blocks
_exptl_crystal_F_000 992
_exptl_crystal_recrystallization_method 'Re-crystallisation from solvent: '
_exptl_crystal_size_max 0.22
_exptl_crystal_size_mid 0.18
_exptl_crystal_size_min 0.16
_refine_diff_density_max 0.401
_refine_diff_density_min -0.282
_refine_diff_density_rms 0.043
_refine_ls_extinction_method none
_refine_ls_goodness_of_fit_ref 1.156
_refine_ls_hydrogen_treatment constr
_refine_ls_matrix_type full
_refine_ls_number_parameters 309
_refine_ls_number_reflns 4288
_refine_ls_number_restraints 0
_refine_ls_restrained_S_all 1.156
_refine_ls_R_factor_all 0.0712
_refine_ls_R_factor_gt 0.0573
_refine_ls_shift/su_max 0.000
_refine_ls_shift/su_mean 0.000
_refine_ls_structure_factor_coef Fsqd
_refine_ls_weighting_details 'calc w=1/[\s^2^(Fo^2^)+(0.0564P)^2^+0.7738P] where P=(Fo^2^+2Fc^2^)/3'
_refine_ls_weighting_scheme calc
_refine_ls_wR_factor_gt 0.1269
_refine_ls_wR_factor_ref 0.1337
_reflns_number_gt 3545
_reflns_number_total 4288
_reflns_threshold_expression >2sigma(I)
_cod_data_source_file c6ob00259e2.cif
_cod_data_source_block compound5
_cod_depositor_comments
;
The following automatic conversions were performed:

'_symmetry_cell_setting' value 'Monoclinic' changed to 'monoclinic'
according to
/usr/data/users/saulius/crontab/automatic-downloads/rss-feeds/RSC/lib/dictionaries/cif_core.dic
dictionary named 'cif_core.dic' version 2.4.2 from 2011-04-26.

'_exptl_absorpt_correction_type' value 'multi scan' changed to
'multi-scan' according to
/usr/data/users/saulius/crontab/automatic-downloads/rss-feeds/RSC/lib/dictionaries/cif_core.dic
dictionary named 'cif_core.dic' version 2.4.2 from 2011-04-26.

Automatic conversion script
Id: cif_fix_values 4268 2015-11-12 08:31:59Z antanas 

 Adding full bibliography for 7155004--7155010.cif.
;
_cod_original_cell_volume 2431.9(8)
_cod_original_sg_symbol_H-M P2(1)/n
_cod_database_code 7155004

loop_
_symmetry_equiv_pos_as_xyz
'x, y, z'
'-x+1/2, y+1/2, -z+1/2'
'-x, -y, -z'
'x-1/2, -y-1/2, z-1/2'

loop_
_atom_site_label
_atom_site_type_symbol
_atom_site_fract_x
_atom_site_fract_y
_atom_site_fract_z
_atom_site_U_iso_or_equiv
_atom_site_adp_type
_atom_site_occupancy
_atom_site_symmetry_multiplicity
_atom_site_calc_flag
_atom_site_refinement_flags
P1 P 0.25375(5) 0.24339(7) 0.01361(3) 0.03940(19) Uani 1 1 d .
O2 O 0.14722(12) 0.15142(18) -0.00134(8) 0.0455(4) Uani 1 1 d .
O4 O 0.22007(16) 0.05581(18) 0.11776(8) 0.0559(5) Uani 1 1 d .
O3 O 0.35181(13) 0.1311(2) 0.01108(8) 0.0540(5) Uani 1 1 d .
O1 O 0.26500(14) 0.3703(2) -0.02674(8) 0.0530(5) Uani 1 1 d .
N1 N 0.40956(16) 0.2770(2) 0.15989(9) 0.0427(5) Uani 1 1 d .
C1 C 0.25101(18) 0.3114(3) 0.09314(10) 0.0368(5) Uani 1 1 d .
C18 C 0.17464(19) 0.4478(2) 0.09628(10) 0.0363(5) Uani 1 1 d .
C2 C 0.36943(19) 0.3486(3) 0.11229(11) 0.0386(5) Uani 1 1 d .
C11 C 0.21074(18) 0.1848(3) 0.13390(11) 0.0398(6) Uani 1 1 d .
C4 C 0.5343(2) 0.4800(3) 0.09638(12) 0.0503(7) Uani 1 1 d .
H4 H 0.5753 0.5470 0.0747 0.060 Uiso 1 1 calc R
C19 C 0.0672(2) 0.4348(3) 0.07575(11) 0.0451(6) Uani 1 1 d .
H19 H 0.0437 0.3461 0.0575 0.054 Uiso 1 1 calc R
C5 C 0.58133(19) 0.4069(3) 0.14724(12) 0.0480(6) Uani 1 1 d .
C10 C 0.5156(2) 0.3063(3) 0.17832(12) 0.0471(6) Uani 1 1 d .
C12 C 0.1514(2) 0.2191(3) 0.18952(11) 0.0418(6) Uani 1 1 d .
C25 C 0.2444(2) -0.0731(3) -0.03646(12) 0.0508(7) Uani 1 1 d .
C21 C 0.0279(2) 0.6815(3) 0.10905(12) 0.0566(7) Uani 1 1 d .
H21 H -0.0211 0.7596 0.1134 0.068 Uiso 1 1 calc R
C17 C 0.1803(2) 0.3314(3) 0.23018(12) 0.0510(7) Uani 1 1 d .
H17 H 0.2418 0.3896 0.2244 0.061 Uiso 1 1 calc R
C23 C 0.2072(2) 0.5808(3) 0.12377(12) 0.0482(6) Uani 1 1 d .
H23 H 0.2790 0.5922 0.1382 0.058 Uiso 1 1 calc R
C20 C -0.0060(2) 0.5504(3) 0.08163(12) 0.0531(7) Uani 1 1 d .
H20 H -0.0778 0.5398 0.0671 0.064 Uiso 1 1 calc R
C3 C 0.4293(2) 0.4524(3) 0.07912(12) 0.0465(6) Uani 1 1 d .
H3 H 0.3969 0.5012 0.0459 0.056 Uiso 1 1 calc R
C22 C 0.1337(2) 0.6967(3) 0.12990(13) 0.0563(7) Uani 1 1 d .
H22 H 0.1565 0.7855 0.1483 0.068 Uiso 1 1 calc R
C13 C 0.0598(2) 0.1333(3) 0.19953(13) 0.0563(7) Uani 1 1 d .
H13 H 0.0405 0.0559 0.1731 0.068 Uiso 1 1 calc R
C24 C 0.1421(2) -0.0090(3) -0.01110(12) 0.0485(6) Uani 1 1 d .
H24A H 0.0807 -0.0312 -0.0387 0.058 Uiso 1 1 calc R
H24B H 0.1293 -0.0580 0.0270 0.058 Uiso 1 1 calc R
C26 C 0.3403(2) -0.0306(3) 0.00521(14) 0.0564(7) Uani 1 1 d .
H26A H 0.3307 -0.0738 0.0447 0.068 Uiso 1 1 calc R
H26B H 0.4065 -0.0719 -0.0103 0.068 Uiso 1 1 calc R
C6 C 0.6897(2) 0.4319(4) 0.16875(15) 0.0646(8) Uani 1 1 d .
H6 H 0.7344 0.4959 0.1479 0.078 Uiso 1 1 calc R
C14 C -0.0024(3) 0.1616(4) 0.24785(16) 0.0737(9) Uani 1 1 d .
H14 H -0.0645 0.1049 0.2536 0.088 Uiso 1 1 calc R
C16 C 0.1177(3) 0.3570(4) 0.27940(13) 0.0663(8) Uani 1 1 d .
H16 H 0.1376 0.4315 0.3070 0.080 Uiso 1 1 calc R
C9 C 0.5584(3) 0.2358(3) 0.23089(14) 0.0658(8) Uani 1 1 d .
H9 H 0.5155 0.1700 0.2520 0.079 Uiso 1 1 calc R
C15 C 0.0264(3) 0.2726(4) 0.28749(15) 0.0732(9) Uani 1 1 d .
H15 H -0.0162 0.2912 0.3203 0.088 Uiso 1 1 calc R
C7 C 0.7288(3) 0.3628(4) 0.21966(18) 0.0814(11) Uani 1 1 d .
H7 H 0.7999 0.3812 0.2340 0.098 Uiso 1 1 calc R
C27 C 0.2598(3) -0.0171(4) -0.10050(13) 0.0716(9) Uani 1 1 d .
H27A H 0.2627 0.0902 -0.1005 0.107 Uiso 1 1 calc R
H27B H 0.1998 -0.0499 -0.1265 0.107 Uiso 1 1 calc R
H27C H 0.3266 -0.0564 -0.1149 0.107 Uiso 1 1 calc R
C28 C 0.2330(3) -0.2439(3) -0.03535(17) 0.0760(10) Uani 1 1 d .
H28A H 0.3002 -0.2890 -0.0463 0.114 Uiso 1 1 calc R
H28B H 0.1755 -0.2740 -0.0636 0.114 Uiso 1 1 calc R
H28C H 0.2160 -0.2757 0.0045 0.114 Uiso 1 1 calc R
C8 C 0.6636(3) 0.2644(4) 0.25078(17) 0.0823(11) Uani 1 1 d .
H8 H 0.6918 0.2176 0.2855 0.099 Uiso 1 1 calc R

loop_
_atom_site_aniso_label
_atom_site_aniso_U_11
_atom_site_aniso_U_22
_atom_site_aniso_U_33
_atom_site_aniso_U_23
_atom_site_aniso_U_13
_atom_site_aniso_U_12
P1 0.0350(3) 0.0387(4) 0.0446(4) -0.0029(3) 0.0028(3) -0.0020(3)
O2 0.0357(9) 0.0416(10) 0.0589(11) -0.0088(8) -0.0009(8) 0.0004(7)
O4 0.0745(13) 0.0324(10) 0.0613(12) -0.0005(8) 0.0074(10) -0.0043(9)
O3 0.0373(10) 0.0536(11) 0.0711(12) -0.0144(9) 0.0032(8) 0.0008(8)
O1 0.0563(11) 0.0536(11) 0.0491(11) 0.0038(8) 0.0044(8) -0.0088(9)
N1 0.0392(11) 0.0399(11) 0.0485(12) -0.0009(9) -0.0025(9) 0.0013(9)
C1 0.0344(12) 0.0342(12) 0.0418(13) -0.0005(10) 0.0012(10) -0.0033(10)
C18 0.0398(13) 0.0318(12) 0.0374(13) 0.0032(10) 0.0047(10) -0.0019(10)
C2 0.0363(13) 0.0357(13) 0.0437(14) -0.0023(10) 0.0003(10) -0.0002(10)
C11 0.0374(13) 0.0342(13) 0.0471(14) 0.0030(11) -0.0055(11) -0.0037(10)
C4 0.0437(15) 0.0568(16) 0.0514(16) -0.0098(13) 0.0114(12) -0.0148(13)
C19 0.0434(14) 0.0414(14) 0.0503(15) -0.0039(11) 0.0005(12) 0.0008(11)
C5 0.0349(13) 0.0549(16) 0.0543(16) -0.0203(13) 0.0034(12) -0.0002(12)
C10 0.0405(14) 0.0459(14) 0.0543(16) -0.0098(12) -0.0056(12) 0.0082(12)
C12 0.0444(14) 0.0348(13) 0.0460(14) 0.0088(11) 0.0007(11) 0.0007(11)
C25 0.0526(16) 0.0461(15) 0.0544(16) -0.0119(12) 0.0107(13) -0.0010(12)
C21 0.068(2) 0.0440(15) 0.0580(17) 0.0026(13) 0.0077(14) 0.0201(14)
C17 0.0536(16) 0.0502(16) 0.0491(16) 0.0034(13) 0.0012(12) -0.0035(13)
C23 0.0488(15) 0.0363(14) 0.0593(17) -0.0013(12) -0.0002(12) -0.0037(11)
C20 0.0451(15) 0.0585(18) 0.0555(17) -0.0015(13) -0.0005(12) 0.0110(13)
C3 0.0449(15) 0.0487(15) 0.0458(15) 0.0015(11) 0.0012(11) -0.0081(12)
C22 0.0678(19) 0.0355(14) 0.0656(18) -0.0069(13) 0.0034(15) 0.0010(13)
C13 0.0550(17) 0.0479(16) 0.0667(19) 0.0113(14) 0.0095(14) -0.0083(13)
C24 0.0476(15) 0.0399(14) 0.0581(16) -0.0111(12) 0.0056(12) -0.0075(11)
C26 0.0484(16) 0.0500(16) 0.0713(19) -0.0085(14) 0.0092(14) 0.0124(13)
C6 0.0400(16) 0.074(2) 0.080(2) -0.0310(17) -0.0002(15) 0.0005(14)
C14 0.063(2) 0.075(2) 0.085(2) 0.0264(19) 0.0219(18) -0.0071(17)
C16 0.078(2) 0.074(2) 0.0465(17) -0.0042(15) 0.0031(15) 0.0094(17)
C9 0.066(2) 0.0586(18) 0.071(2) -0.0003(15) -0.0167(16) 0.0100(15)
C15 0.070(2) 0.089(2) 0.062(2) 0.0176(19) 0.0241(17) 0.0164(19)
C7 0.0478(18) 0.086(3) 0.108(3) -0.034(2) -0.0259(19) 0.0128(18)
C27 0.082(2) 0.075(2) 0.0592(19) -0.0119(16) 0.0180(16) -0.0033(18)
C28 0.090(2) 0.0503(18) 0.090(2) -0.0189(17) 0.0250(19) 0.0004(16)
C8 0.074(2) 0.077(2) 0.092(3) -0.009(2) -0.039(2) 0.0196(19)

loop_
_atom_type_symbol
_atom_type_description
_atom_type_scat_dispersion_real
_atom_type_scat_dispersion_imag
_atom_type_scat_source
C C 0.0033 0.0016 'International Tables Vol C Tables 4.2.6.8 and 6.1.1.4'
H H 0.0000 0.0000 'International Tables Vol C Tables 4.2.6.8 and 6.1.1.4'
N N 0.0061 0.0033 'International Tables Vol C Tables 4.2.6.8 and 6.1.1.4'
O O 0.0106 0.0060 'International Tables Vol C Tables 4.2.6.8 and 6.1.1.4'
P P 0.1023 0.0942 'International Tables Vol C Tables 4.2.6.8 and 6.1.1.4'

loop_
_geom_angle_atom_site_label_1
_geom_angle_atom_site_label_2
_geom_angle_atom_site_label_3
_geom_angle
O1 P1 O2 112.35(10)
O1 P1 O3 112.44(10)
O2 P1 O3 106.94(9)
O1 P1 C1 109.47(10)
O2 P1 C1 108.65(10)
O3 P1 C1 106.77(10)
C24 O2 P1 125.43(15)
C26 O3 P1 124.42(16)
C2 N1 C10 117.6(2)
C2 C1 C18 112.82(18)
C2 C1 C11 108.76(18)
C18 C1 C11 109.96(18)
C2 C1 P1 105.94(15)
C18 C1 P1 109.71(16)
C11 C1 P1 109.55(16)
C19 C18 C23 118.0(2)
C19 C18 C1 119.5(2)
C23 C18 C1 122.3(2)
N1 C2 C3 123.7(2)
N1 C2 C1 115.8(2)
C3 C2 C1 120.5(2)
O4 C11 C12 119.7(2)
O4 C11 C1 119.1(2)
C12 C11 C1 121.0(2)
C3 C4 C5 119.7(2)
C20 C19 C18 121.5(2)
C4 C5 C10 117.7(2)
C4 C5 C6 123.0(3)
C10 C5 C6 119.2(3)
N1 C10 C9 118.4(3)
N1 C10 C5 122.2(2)
C9 C10 C5 119.3(3)
C17 C12 C13 118.8(2)
C17 C12 C11 124.5(2)
C13 C12 C11 116.6(2)
C24 C25 C26 108.3(2)
C24 C25 C27 111.2(2)
C26 C25 C27 111.1(2)
C24 C25 C28 107.1(2)
C26 C25 C28 108.0(3)
C27 C25 C28 110.9(2)
C22 C21 C20 119.9(2)
C16 C17 C12 119.9(3)
C22 C23 C18 120.6(2)
C21 C20 C19 119.6(3)
C4 C3 C2 119.0(2)
C21 C22 C23 120.4(3)
C14 C13 C12 120.6(3)
O2 C24 C25 113.5(2)
O3 C26 C25 111.9(2)
C7 C6 C5 120.2(3)
C15 C14 C13 120.2(3)
C15 C16 C17 120.0(3)
C8 C9 C10 119.7(3)
C14 C15 C16 120.4(3)
C6 C7 C8 120.7(3)
C9 C8 C7 120.9(3)

loop_
_geom_bond_atom_site_label_1
_geom_bond_atom_site_label_2
_geom_bond_distance
P1 O1 1.4554(18)
P1 O2 1.5678(17)
P1 O3 1.5706(18)
P1 C1 1.867(2)
O2 C24 1.451(3)
O4 C11 1.214(3)
O3 C26 1.458(3)
N1 C2 1.311(3)
N1 C10 1.372(3)
C1 C2 1.533(3)
C1 C18 1.542(3)
C1 C11 1.543(3)
C18 C19 1.381(3)
C18 C23 1.386(3)
C2 C3 1.411(3)
C11 C12 1.493(3)
C4 C3 1.352(3)
C4 C5 1.405(4)
C19 C20 1.380(3)
C5 C10 1.409(4)
C5 C6 1.411(4)
C10 C9 1.406(4)
C12 C17 1.385(4)
C12 C13 1.388(3)
C25 C24 1.512(3)
C25 C26 1.513(4)
C25 C27 1.526(4)
C25 C28 1.533(4)
C21 C22 1.366(4)
C21 C20 1.376(4)
C17 C16 1.383(4)
C23 C22 1.385(4)
C13 C14 1.367(4)
C6 C7 1.356(5)
C14 C15 1.361(5)
C16 C15 1.370(4)
C9 C8 1.370(4)
C7 C8 1.393(5)
